data_4103027
loop_
_publ_author_name
'Zuo Xiao'
'Yutaka Matsuo'
'Eiichi Nakamura'

_publ_contact_author_address
;Department of Chemistry
The University of Tokyo
7-3-1, Hongo, Bunkyo-ku
Tokyo 113-0033, Japan
;
_publ_contact_author_email matsuo@chem.s.u-tokyo.ac.jp
_publ_contact_author_fax +81-3-5841-1476
_publ_contact_author_name 'MATSUO, Yutaka'
_publ_contact_author_phone +81-3-5841-1476
_publ_section_title
;
 Copper-Catalyzed Formal [4 + 2] Annulation between Alkyne and Fullerene
 Bromide
;
_journal_name_full 'Journal of the American Chemical Society'
_journal_page_first 12234
_journal_page_last 12236
_journal_paper_doi 10.1021/ja1056399
_journal_volume 132
_journal_year 2010
_chemical_compound_source 'synthesis as described'
_chemical_formula_moiety 'C104 H34 Cl6'
_chemical_formula_sum 'C104 H34 Cl6'
_chemical_formula_weight 1496.01
_chemical_name_systematic
;
 ?
;
_space_group_IT_number 14
_symmetry_cell_setting monoclinic
_symmetry_Int_Tables_number 14
_symmetry_space_group_name_Hall '-P 2yn'
_symmetry_space_group_name_H-M 'P 1 21/n 1'
_atom_sites_solution_hydrogens geom
_atom_sites_solution_primary direct
_atom_sites_solution_secondary difmap
_audit_creation_date 2010-04-07T19:10:57-00:00
_cell_angle_alpha 90
_cell_angle_beta 105.99
_cell_angle_gamma 90
_cell_formula_units_Z 4
_cell_length_a 14.134
_cell_length_b 17.167
_cell_length_c 27.418
_cell_measurement_reflns_used 0
_cell_measurement_temperature 153(2)
_cell_measurement_theta_max 0
_cell_measurement_theta_min 0
_cell_measurement_wavelength 1.54187
_cell_volume 6395.266
_computing_data_collection 'RIGAKU R-AXIS RAPID'
_computing_molecular_graphics 'Ortep-3 for Windows (Farrugia, 1997)'
_computing_publication_material 'WinGX publication routines (Farrugia, 1999)'
_computing_structure_refinement 'SHELXL-97 (Sheldrick, 2008)'
_computing_structure_solution 'SIR2004 (Giacovazzo et al, 2004)'
_diffrn_ambient_temperature 153(2)
_diffrn_measured_fraction_theta_full 0.999
_diffrn_measured_fraction_theta_max 0.999
_diffrn_radiation_monochromator graphite
_diffrn_radiation_probe x-ray
_diffrn_radiation_type CuK\a
_diffrn_radiation_wavelength 1.54187
_diffrn_reflns_av_R_equivalents 0.1419
_diffrn_reflns_av_unetI/netI 0.1525
_diffrn_reflns_limit_h_max 16
_diffrn_reflns_limit_h_min -17
_diffrn_reflns_limit_k_max 20
_diffrn_reflns_limit_k_min -20
_diffrn_reflns_limit_l_max 33
_diffrn_reflns_limit_l_min -33
_diffrn_reflns_number 71908
_diffrn_reflns_theta_full 68.25
_diffrn_reflns_theta_max 68.25
_diffrn_reflns_theta_min 3.07
_exptl_absorpt_coefficient_mu 2.928
_exptl_absorpt_correction_type none
_exptl_crystal_colour red
_exptl_crystal_density_diffrn 1.554
_exptl_crystal_density_method 'not measured'
_exptl_crystal_description platelet
_exptl_crystal_F_000 3040
_exptl_crystal_size_max 0.3
_exptl_crystal_size_mid 0.2
_exptl_crystal_size_min 0.1
_refine_diff_density_max 0.82
_refine_diff_density_min -0.735
_refine_diff_density_rms 0.096
_refine_ls_extinction_method none
_refine_ls_goodness_of_fit_ref 1.068
_refine_ls_hydrogen_treatment mixed
_refine_ls_matrix_type full
_refine_ls_number_parameters 983
_refine_ls_number_reflns 11697
_refine_ls_number_restraints 0
_refine_ls_restrained_S_all 1.068
_refine_ls_R_factor_all 0.2169
_refine_ls_R_factor_gt 0.128
_refine_ls_shift/su_max 0.576
_refine_ls_shift/su_mean 0.062
_refine_ls_structure_factor_coef Fsqd
_refine_ls_weighting_details 'calc w=1/[\s^2^(Fo^2^)+(0.2000P)^2^+0.0000P] where P=(Fo^2^+2Fc^2^)/3'
_refine_ls_weighting_scheme calc
_refine_ls_wR_factor_gt 0.3543
_refine_ls_wR_factor_ref 0.3937
_reflns_number_gt 4293
_reflns_number_total 11697
_reflns_threshold_expression >2\s(I)
_cod_data_source_file ja1056399_si_004.cif
_cod_data_source_block naph
_cod_original_cell_volume 6395.2
_cod_original_sg_symbol_H-M 'P 21/n'
_cod_database_code 4103027

loop_
_symmetry_equiv_pos_as_xyz
'x, y, z'
'-x+1/2, y+1/2, -z+1/2'
'-x, -y, -z'
'x-1/2, -y-1/2, z-1/2'

loop_
_atom_site_label
_atom_site_type_symbol
_atom_site_fract_x
_atom_site_fract_y
_atom_site_fract_z
_atom_site_U_iso_or_equiv
_atom_site_adp_type
_atom_site_occupancy
_atom_site_symmetry_multiplicity
_atom_site_calc_flag
_atom_site_refinement_flags
_atom_site_disorder_assembly
_atom_site_disorder_group
C1 C -0.0670(5) 0.2022(4) 0.6682(3) 0.081(2) Uani 1 1 d . . .
C2 C 0.0331(5) 0.1820(4) 0.7007(3) 0.0621(17) Uani 1 1 d . . .
C3 C 0.0761(5) 0.2492(4) 0.7237(3) 0.0622(17) Uani 1 1 d . . .
C4 C -0.0003(5) 0.3112(4) 0.7146(3) 0.0691(19) Uani 1 1 d . . .
C5 C -0.0870(5) 0.2818(4) 0.6854(2) 0.0615(17) Uani 1 1 d . . .
C6 C -0.1502(5) 0.1389(4) 0.6622(3) 0.0663(18) Uani 1 1 d . . .
C7 C 0.0712(5) 0.1008(4) 0.7168(3) 0.0647(18) Uani 1 1 d . . .
C8 C 0.1669(4) 0.2539(4) 0.7675(3) 0.0615(17) Uani 1 1 d . . .
C9 C 0.0080(5) 0.3828(4) 0.7465(3) 0.0642(18) Uani 1 1 d . . .
C10 C -0.1872(5) 0.3147(4) 0.6811(3) 0.0635(18) Uani 1 1 d . . .
C11 C -0.1147(5) 0.0714(4) 0.7003(3) 0.074(2) Uani 1 1 d . . .
C12 C -0.0175(5) 0.0543(4) 0.7234(3) 0.0691(19) Uani 1 1 d . . .
C13 C 0.1328(4) 0.1072(4) 0.7725(3) 0.0635(18) Uani 1 1 d . . .
C14 C 0.1766(5) 0.1729(4) 0.7951(3) 0.0634(18) Uani 1 1 d . . .
C15 C 0.1452(5) 0.3054(4) 0.8087(3) 0.0645(18) Uani 1 1 d . . .
C16 C 0.0747(5) 0.3642(4) 0.7990(3) 0.0634(18) Uani 1 1 d . . .
C17 C -0.0903(5) 0.3937(3) 0.7588(3) 0.0613(17) Uani 1 1 d . . .
C18 C -0.1777(5) 0.3637(4) 0.7295(3) 0.0620(18) Uani 1 1 d . . .
C19 C -0.2492(4) 0.2485(4) 0.6904(3) 0.0644(18) Uani 1 1 d . . .
C20 C -0.2344(5) 0.1713(5) 0.6833(3) 0.0699(19) Uani 1 1 d . . .
C21 C -0.1889(5) 0.0524(4) 0.7255(3) 0.073(2) Uani 1 1 d . . .
C22 C 0.0075(5) 0.0184(4) 0.7725(3) 0.0628(18) Uani 1 1 d . . .
C23 C 0.0992(5) 0.0495(4) 0.8024(3) 0.0661(18) Uani 1 1 d . . .
C24 C 0.1896(4) 0.1853(4) 0.8484(3) 0.0636(18) Uani 1 1 d . . .
C25 C 0.1706(4) 0.2676(4) 0.8565(3) 0.0651(18) Uani 1 1 d . . .
C26 C 0.0283(5) 0.3836(4) 0.8373(3) 0.0646(18) Uani 1 1 d . . .
C27 C -0.0740(5) 0.4035(4) 0.8121(3) 0.0632(18) Uani 1 1 d . . .
C28 C -0.2517(5) 0.3407(4) 0.7540(3) 0.0603(17) Uani 1 1 d . . .
C29 C -0.2952(5) 0.2709(4) 0.7305(3) 0.0634(18) Uani 1 1 d . . .
C30 C -0.2615(5) 0.1150(4) 0.7142(3) 0.074(2) Uani 1 1 d . . .
C31 C -0.1658(5) 0.0134(4) 0.7708(3) 0.070(2) Uani 1 1 d . . .
C32 C -0.0636(6) -0.0032(4) 0.7953(3) 0.073(2) Uani 1 1 d . . .
C33 C 0.1168(5) 0.0603(4) 0.8552(3) 0.0668(18) Uani 1 1 d . . .
C34 C 0.1601(5) 0.1288(4) 0.8777(3) 0.0640(18) Uani 1 1 d . . .
C35 C 0.1277(5) 0.2891(4) 0.8949(3) 0.071(2) Uani 1 1 d . . .
C36 C 0.0541(5) 0.3501(4) 0.8845(3) 0.0683(19) Uani 1 1 d . . .
C37 C -0.1453(5) 0.3838(4) 0.8356(3) 0.0617(17) Uani 1 1 d . . .
C38 C -0.2368(5) 0.3509(4) 0.8057(3) 0.0644(18) Uani 1 1 d . . .
C39 C -0.3274(4) 0.2138(4) 0.7587(3) 0.0669(19) Uani 1 1 d . . .
C40 C -0.3110(5) 0.1328(4) 0.7500(3) 0.0677(19) Uani 1 1 d . . .
C41 C -0.2112(6) 0.0344(4) 0.8090(3) 0.076(2) Uani 1 1 d . . .
C42 C -0.0483(5) 0.0057(4) 0.8497(3) 0.074(2) Uani 1 1 d . . .
C43 C 0.0423(6) 0.0377(4) 0.8793(3) 0.074(2) Uani 1 1 d . . .
C44 C 0.1143(5) 0.1523(4) 0.9168(3) 0.0645(18) Uani 1 1 d . . .
C45 C 0.0979(5) 0.2295(4) 0.9247(3) 0.0687(19) Uani 1 1 d . . .
C46 C -0.0198(5) 0.3285(4) 0.9087(3) 0.0640(18) Uani 1 1 d . . .
C47 C -0.1188(5) 0.3452(4) 0.8847(3) 0.0659(19) Uani 1 1 d . . .
C48 C -0.2681(5) 0.2935(4) 0.8360(3) 0.0624(18) Uani 1 1 d . . .
C49 C -0.3114(4) 0.2257(4) 0.8140(3) 0.0641(18) Uani 1 1 d . . .
C50 C -0.2866(5) 0.0935(4) 0.7982(3) 0.074(2) Uani 1 1 d . . .
C51 C -0.1410(5) 0.0290(4) 0.8576(3) 0.074(2) Uani 1 1 d . . .
C52 C 0.0402(5) 0.0956(4) 0.9171(3) 0.0707(19) Uani 1 1 d . . .
C53 C 0.0045(5) 0.2557(5) 0.9331(3) 0.075(2) Uani 1 1 d . . .
C54 C -0.1949(5) 0.2885(4) 0.8849(3) 0.0657(19) Uani 1 1 d . . .
C55 C -0.2875(5) 0.1491(5) 0.8366(3) 0.079(2) Uani 1 1 d . . .
C56 C -0.1419(5) 0.0852(5) 0.8947(3) 0.074(2) Uani 1 1 d . . .
C57 C -0.0509(6) 0.1170(4) 0.9248(3) 0.074(2) Uani 1 1 d . . .
C58 C -0.0668(6) 0.2012(5) 0.9335(3) 0.071(2) Uani 1 1 d . . .
C59 C -0.1690(6) 0.2170(5) 0.9090(3) 0.074(2) Uani 1 1 d . . .
C60 C -0.2171(5) 0.1456(5) 0.8851(3) 0.074(2) Uani 1 1 d . . .
C61 C -0.0460(7) 0.2261(5) 0.6136(4) 0.105(3) Uani 1 1 d . . .
H61 H 0.005 0.2626 0.6147 0.126 Uiso 1 1 calc R . .
C62 C -0.0958(6) 0.1978(5) 0.5673(4) 0.094(3) Uani 1 1 d . . .
C63 C -0.1757(6) 0.1425(5) 0.5655(3) 0.094(3) Uani 1 1 d . . .
C64 C -0.1959(5) 0.1086(4) 0.6074(3) 0.0660(18) Uani 1 1 d . . .
C65 C -0.2596(6) 0.0491(4) 0.5995(3) 0.084(2) Uani 1 1 d . . .
H65 H -0.2712 0.0229 0.6279 0.101 Uiso 1 1 calc R . .
C66 C -0.3099(6) 0.0245(5) 0.5501(3) 0.097(3) Uani 1 1 d . . .
H66 H -0.3553 -0.0174 0.5457 0.117 Uiso 1 1 calc R . .
C67 C -0.2944(6) 0.0592(5) 0.5093(3) 0.091(2) Uani 1 1 d . . .
H67 H -0.3315 0.0447 0.4761 0.109 Uiso 1 1 calc R . .
C68 C -0.2281(7) 0.1129(6) 0.5158(3) 0.106(3) Uani 1 1 d . . .
H68 H -0.213 0.1341 0.4868 0.127 Uiso 1 1 calc R . .
C69 C -0.0721(7) 0.2335(6) 0.5217(4) 0.109(3) Uani 1 1 d . . .
C70 C -0.1107(6) 0.3092(6) 0.5054(4) 0.117(4) Uani 1 1 d . . .
H70 H -0.1484 0.3373 0.5233 0.14 Uiso 1 1 calc R . .
C71 C -0.0906(9) 0.3407(8) 0.4618(5) 0.152(4) Uani 1 1 d . . .
H71 H -0.1307 0.384 0.4477 0.182 Uiso 1 1 calc R . .
C72 C -0.0342(16) 0.3232(19) 0.4401(6) 0.47(3) Uani 1 1 d . . .
H72 H -0.0156 0.3565 0.4166 0.567 Uiso 1 1 calc R . .
C73 C 0.0076(9) 0.2406(11) 0.4532(5) 0.203(8) Uani 1 1 d . . .
C74 C -0.0082(7) 0.1908(7) 0.4984(4) 0.123(4) Uani 1 1 d . . .
C75 C 0.0321(7) 0.1223(5) 0.5163(4) 0.100(3) Uani 1 1 d . . .
H75 H 0.0184 0.0973 0.5446 0.121 Uiso 1 1 calc R . .
C76 C 0.0963(8) 0.0897(7) 0.4903(5) 0.142(4) Uani 1 1 d . . .
H76 H 0.1231 0.0396 0.5003 0.171 Uiso 1 1 calc R . .
C77 C 0.1220(8) 0.1265(8) 0.4514(4) 0.130(4) Uani 1 1 d . . .
H77 H 0.1712 0.1048 0.4379 0.157 Uiso 1 1 calc R . .
C78 C 0.0797(8) 0.1901(8) 0.4337(4) 0.133(4) Uani 1 1 d . . .
H78 H 0.0947 0.209 0.4041 0.159 Uiso 1 1 calc R . .
C79 C 0.1239(5) 0.0598(4) 0.6818(3) 0.0659(18) Uani 1 1 d . . .
C80 C 0.0714(6) 0.0109(4) 0.6434(3) 0.083(2) Uani 1 1 d . . .
H80 H 0.0028 0.003 0.6383 0.1 Uiso 1 1 calc R . .
C81 C 0.1215(7) -0.0268(5) 0.6121(3) 0.093(3) Uani 1 1 d . . .
H81 H 0.0858 -0.0599 0.5856 0.112 Uiso 1 1 calc R . .
C82 C 0.2199(7) -0.0166(5) 0.6189(3) 0.088(2) Uani 1 1 d . . .
H82 H 0.2539 -0.0432 0.5984 0.105 Uiso 1 1 calc R . .
C83 C 0.2662(7) 0.0319(6) 0.6551(4) 0.113(3) Uani 1 1 d . . .
H83 H 0.3344 0.041 0.6596 0.136 Uiso 1 1 calc R . .
C84 C 0.2201(6) 0.0702(6) 0.6870(3) 0.103(3) Uani 1 1 d . . .
H84 H 0.2571 0.1041 0.7126 0.123 Uiso 1 1 calc R . .
C85 C 0.2607(5) 0.2785(4) 0.7546(3) 0.070(2) Uani 1 1 d . . .
C86 C 0.2719(6) 0.2790(6) 0.7065(4) 0.109(3) Uani 1 1 d . . .
H86 H 0.2171 0.2639 0.6794 0.131 Uiso 1 1 calc R . .
C87 C 0.3560(7) 0.2997(6) 0.6951(5) 0.127(4) Uani 1 1 d . . .
H87 H 0.3591 0.2996 0.6609 0.152 Uiso 1 1 calc R . .
C88 C 0.4348(8) 0.3202(5) 0.7330(6) 0.118(4) Uani 1 1 d . . .
H88 H 0.4948 0.3326 0.7255 0.141 Uiso 1 1 calc R . .
C89 C 0.4301(6) 0.3234(5) 0.7820(5) 0.112(3) Uani 1 1 d . . .
H89 H 0.4853 0.3398 0.8084 0.134 Uiso 1 1 calc R . .
C90 C 0.3422(6) 0.3020(4) 0.7925(3) 0.091(2) Uani 1 1 d . . .
H90 H 0.3385 0.3037 0.8266 0.11 Uiso 1 1 calc R . .
C91 C 0.0429(5) 0.4571(4) 0.7234(3) 0.0686(19) Uani 1 1 d . . .
C92 C 0.0973(7) 0.4548(5) 0.6886(4) 0.104(3) Uani 1 1 d . . .
H92 H 0.1204 0.4061 0.6801 0.125 Uiso 1 1 calc R . .
C93 C 0.1185(7) 0.5209(6) 0.6664(3) 0.105(3) Uani 1 1 d . . .
H93 H 0.1479 0.5178 0.6392 0.126 Uiso 1 1 calc R . .
C94 C 0.0974(6) 0.5910(6) 0.6833(3) 0.095(3) Uani 1 1 d . . .
H94 H 0.118 0.6368 0.6696 0.114 Uiso 1 1 calc R . .
C95 C 0.0468(5) 0.5983(4) 0.7198(3) 0.078(2) Uani 1 1 d . . .
H95 H 0.0311 0.6478 0.731 0.093 Uiso 1 1 calc R . .
C96 C 0.0209(4) 0.5308(4) 0.7389(3) 0.0674(19) Uani 1 1 d . . .
H96 H -0.0139 0.534 0.7639 0.081 Uiso 1 1 calc R . .
C97 C -0.2288(6) 0.3599(4) 0.6299(3) 0.0675(19) Uani 1 1 d . . .
C98 C -0.1762(6) 0.4167(5) 0.6163(3) 0.084(2) Uani 1 1 d . . .
H98 H -0.113 0.4292 0.638 0.101 Uiso 1 1 calc R . .
C99 C -0.2113(7) 0.4573(5) 0.5719(3) 0.089(2) Uani 1 1 d . . .
H99 H -0.1727 0.498 0.5636 0.107 Uiso 1 1 calc R . .
C100 C -0.2949(7) 0.4412(5) 0.5416(3) 0.088(2) Uani 1 1 d . . .
H100 H -0.3177 0.4691 0.5106 0.106 Uiso 1 1 calc R . .
C101 C -0.3518(7) 0.3837(5) 0.5536(3) 0.094(3) Uani 1 1 d . . .
H101 H -0.4132 0.3705 0.5306 0.112 Uiso 1 1 calc R . .
C102 C -0.3186(7) 0.3440(5) 0.6005(3) 0.087(2) Uani 1 1 d . . .
H102 H -0.3594 0.307 0.6107 0.105 Uiso 1 1 calc R . .
C201 C 0.4995(11) 0.1427(9) 0.5831(6) 0.201(7) Uani 1 1 d . A 1
H201 H 0.5685 0.1496 0.581 0.242 Uiso 1 1 calc R A 1
C301 C 0.2354 0.3595 0.5416 0.32(3) Uiso 0.5 1 d P B 1
H301 H 0.2074 0.3503 0.5044 0.38 Uiso 0.5 1 calc PR B 1
Cl1 Cl 0.4290(8) 0.1654(3) 0.53119(18) 0.341(7) Uani 0.7 1 d P A 1
Cl2 Cl 0.4873(3) 0.1944(3) 0.63543(16) 0.1317(14) Uani 0.7 1 d P A 1
Cl3 Cl 0.4832(2) 0.04142(17) 0.59687(15) 0.1091(11) Uani 0.7 1 d P A 1
Cl4 Cl 0.4488(13) 0.2681(11) 0.5743(7) 0.250(7) Uiso 0.3 1 d P C 2
Cl5 Cl 0.4982(10) 0.1352(9) 0.6347(6) 0.164(5) Uiso 0.3 1 d P D 2
Cl6 Cl 0.452(3) 0.099(2) 0.5364(15) 0.455(19) Uiso 0.3 1 d P E 2
Cl11 Cl 0.3444 0.3747 0.5443 0.1157(15) Uiso 0.5 1 d P B 1
Cl13 Cl 0.1582 0.4146 0.5519 0.274(6) Uiso 0.5 1 d P B 1
Cl14 Cl 0.1828(12) 0.3413(9) 0.5868(6) 0.342(7) Uiso 0.5 1 d P F 2
Cl16 Cl 0.2144 0.2543 0.5694 0.1392(18) Uiso 0.5 1 d P B 1
Cl18 Cl 0.1244(13) 0.4520(11) 0.5304(7) 0.367(8) Uiso 0.5 1 d P F 2
Cl19 Cl 0.2315(12) 0.3574(9) 0.5034(7) 0.344(7) Uiso 0.5 1 d P F 2

loop_
_atom_site_aniso_label
_atom_site_aniso_U_11
_atom_site_aniso_U_22
_atom_site_aniso_U_33
_atom_site_aniso_U_23
_atom_site_aniso_U_13
_atom_site_aniso_U_12
C1 0.064(5) 0.059(5) 0.101(6) -0.012(4) -0.009(4) 0.006(4)
C2 0.061(4) 0.054(4) 0.075(5) 0.000(4) 0.025(4) 0.010(4)
C3 0.058(4) 0.056(4) 0.076(5) -0.001(4) 0.025(4) 0.003(4)
C4 0.059(4) 0.050(4) 0.099(5) 0.006(4) 0.022(4) 0.000(3)
C5 0.048(4) 0.063(5) 0.072(4) 0.007(4) 0.014(3) 0.012(3)
C6 0.051(4) 0.063(4) 0.083(5) -0.007(4) 0.014(4) 0.004(3)
C7 0.057(4) 0.063(5) 0.073(5) 0.002(4) 0.016(4) 0.006(4)
C8 0.041(4) 0.065(5) 0.075(5) 0.008(4) 0.010(3) 0.000(3)
C9 0.062(4) 0.044(4) 0.091(5) 0.005(4) 0.028(4) 0.000(3)
C10 0.052(4) 0.062(4) 0.076(5) -0.004(4) 0.016(4) 0.011(3)
C11 0.062(5) 0.066(5) 0.083(5) -0.018(4) 0.003(4) 0.004(4)
C12 0.056(4) 0.058(4) 0.085(5) -0.008(4) 0.007(4) 0.010(4)
C13 0.044(4) 0.065(5) 0.081(5) 0.011(4) 0.016(4) 0.011(3)
C14 0.053(4) 0.049(4) 0.088(5) 0.008(4) 0.020(4) -0.002(3)
C15 0.051(4) 0.057(4) 0.084(5) -0.005(4) 0.014(4) -0.008(3)
C16 0.052(4) 0.057(4) 0.081(5) 0.001(4) 0.019(4) -0.002(3)
C17 0.051(4) 0.046(4) 0.086(5) 0.009(4) 0.017(4) 0.007(3)
C18 0.049(4) 0.061(4) 0.075(5) 0.001(4) 0.014(4) 0.007(3)
C19 0.051(4) 0.069(5) 0.073(5) 0.000(4) 0.019(4) 0.013(4)
C20 0.050(4) 0.075(5) 0.080(5) -0.017(4) 0.011(4) 0.000(4)
C21 0.054(4) 0.056(5) 0.106(6) -0.013(5) 0.016(4) -0.003(4)
C22 0.046(4) 0.055(4) 0.085(5) -0.008(4) 0.015(4) 0.000(3)
C23 0.064(5) 0.056(4) 0.077(5) 0.002(4) 0.017(4) 0.017(4)
C24 0.048(4) 0.062(5) 0.076(5) 0.001(4) 0.009(4) 0.003(3)
C25 0.048(4) 0.065(5) 0.080(5) 0.004(4) 0.015(4) -0.002(3)
C26 0.061(4) 0.053(4) 0.080(5) 0.001(4) 0.020(4) -0.003(3)
C27 0.058(4) 0.050(4) 0.082(5) 0.012(4) 0.019(4) -0.001(3)
C28 0.050(4) 0.053(4) 0.077(5) -0.007(4) 0.017(4) 0.010(3)
C29 0.050(4) 0.052(4) 0.087(5) 0.004(4) 0.015(4) 0.013(3)
C30 0.055(4) 0.059(5) 0.098(6) -0.019(5) 0.005(4) -0.005(4)
C31 0.063(5) 0.041(4) 0.105(6) -0.003(4) 0.024(5) -0.008(3)
C32 0.070(5) 0.042(4) 0.105(6) -0.001(4) 0.020(5) 0.000(4)
C33 0.052(4) 0.059(5) 0.085(5) 0.003(4) 0.012(4) 0.013(4)
C34 0.046(4) 0.064(5) 0.076(5) 0.003(4) 0.007(4) 0.012(3)
C35 0.051(4) 0.076(5) 0.083(5) -0.010(4) 0.013(4) -0.002(4)
C36 0.057(4) 0.067(5) 0.073(5) -0.001(4) 0.006(4) 0.001(4)
C37 0.053(4) 0.049(4) 0.082(5) -0.004(4) 0.017(4) 0.004(3)
C38 0.058(4) 0.053(4) 0.086(5) -0.004(4) 0.026(4) 0.006(3)
C39 0.040(4) 0.070(5) 0.090(5) -0.003(4) 0.016(4) 0.003(3)
C40 0.048(4) 0.052(5) 0.095(6) -0.008(4) 0.006(4) -0.004(3)
C41 0.063(5) 0.045(4) 0.124(7) 0.006(4) 0.034(5) -0.012(4)
C42 0.065(5) 0.046(4) 0.111(7) 0.001(4) 0.025(5) -0.005(4)
C43 0.071(5) 0.065(5) 0.088(5) 0.022(4) 0.024(4) 0.015(4)
C44 0.059(4) 0.065(5) 0.070(5) 0.008(4) 0.020(4) 0.007(4)
C45 0.068(5) 0.064(5) 0.069(5) 0.004(4) 0.012(4) 0.007(4)
C46 0.061(4) 0.055(5) 0.074(5) -0.008(4) 0.016(4) 0.004(4)
C47 0.066(5) 0.066(5) 0.071(5) -0.004(4) 0.028(4) 0.012(4)
C48 0.050(4) 0.056(5) 0.082(5) -0.004(4) 0.019(4) 0.001(3)
C49 0.039(4) 0.063(5) 0.094(6) 0.004(4) 0.026(4) 0.004(3)
C50 0.059(5) 0.051(5) 0.119(7) -0.021(5) 0.035(5) -0.015(4)
C51 0.063(5) 0.059(5) 0.101(6) 0.014(4) 0.023(5) 0.001(4)
C52 0.071(5) 0.064(5) 0.078(5) 0.016(4) 0.022(4) 0.004(4)
C53 0.070(5) 0.080(6) 0.070(5) -0.003(4) 0.012(4) -0.005(4)
C54 0.067(5) 0.052(4) 0.088(5) 0.000(4) 0.037(4) -0.002(4)
C55 0.049(4) 0.083(6) 0.112(7) 0.024(5) 0.037(5) 0.005(4)
C56 0.066(5) 0.067(5) 0.095(6) 0.018(5) 0.031(4) 0.010(4)
C57 0.070(5) 0.073(5) 0.083(5) 0.019(4) 0.027(4) 0.014(4)
C58 0.068(5) 0.083(6) 0.067(5) 0.011(4) 0.026(4) -0.004(4)
C59 0.071(5) 0.077(6) 0.083(5) 0.009(5) 0.035(4) 0.018(4)
C60 0.062(5) 0.083(6) 0.083(5) 0.022(5) 0.032(4) 0.004(4)
C61 0.090(6) 0.106(7) 0.125(8) 0.006(6) 0.040(6) 0.017(5)
C62 0.089(6) 0.097(7) 0.094(7) -0.014(5) 0.022(5) -0.015(5)
C63 0.076(5) 0.097(6) 0.092(6) 0.001(5) -0.003(5) -0.021(5)
C64 0.057(4) 0.070(5) 0.073(5) 0.010(4) 0.022(4) 0.006(4)
C65 0.087(6) 0.085(6) 0.082(6) -0.009(4) 0.028(4) -0.036(5)
C66 0.103(7) 0.099(7) 0.092(6) -0.027(5) 0.030(5) -0.026(5)
C67 0.081(6) 0.110(7) 0.086(6) -0.012(5) 0.031(5) -0.039(5)
C68 0.093(6) 0.133(8) 0.088(6) 0.010(6) 0.018(5) -0.024(6)
C69 0.118(8) 0.116(8) 0.102(7) -0.014(6) 0.045(6) 0.007(6)
C70 0.082(6) 0.130(8) 0.159(9) 0.075(7) 0.068(6) 0.042(5)
C71 0.118(9) 0.177(11) 0.153(11) 0.027(9) 0.027(8) 0.029(8)
C72 0.33(3) 0.99(7) 0.106(11) 0.15(2) 0.076(13) 0.50(4)
C73 0.104(8) 0.41(2) 0.124(9) -0.127(13) 0.090(8) -0.143(12)
C74 0.079(7) 0.163(11) 0.123(8) -0.052(8) 0.021(6) -0.013(7)
C75 0.105(7) 0.087(7) 0.120(7) 0.012(6) 0.047(6) 0.028(6)
C76 0.129(9) 0.119(9) 0.189(12) 0.018(8) 0.060(9) 0.015(7)
C77 0.092(7) 0.180(12) 0.131(9) 0.051(9) 0.051(7) 0.043(8)
C78 0.083(7) 0.197(13) 0.120(8) 0.029(8) 0.029(7) -0.029(8)
C79 0.061(5) 0.061(4) 0.073(5) -0.007(4) 0.015(4) 0.015(4)
C80 0.092(6) 0.071(5) 0.097(6) -0.006(5) 0.044(5) 0.008(4)
C81 0.111(8) 0.082(6) 0.086(6) -0.021(5) 0.025(5) -0.004(5)
C82 0.075(6) 0.095(7) 0.092(6) 0.005(5) 0.021(5) 0.031(5)
C83 0.066(6) 0.169(10) 0.099(7) -0.017(7) 0.015(5) 0.020(6)
C84 0.049(5) 0.147(8) 0.109(7) -0.032(6) 0.016(5) 0.019(5)
C85 0.044(4) 0.063(5) 0.100(6) 0.011(4) 0.017(4) 0.001(3)
C86 0.055(5) 0.176(10) 0.098(7) 0.035(6) 0.024(5) 0.008(5)
C87 0.060(6) 0.186(11) 0.145(9) 0.046(8) 0.045(6) -0.003(6)
C88 0.097(8) 0.073(6) 0.217(13) 0.025(7) 0.101(9) 0.026(5)
C89 0.053(5) 0.074(6) 0.214(12) -0.023(7) 0.047(7) -0.003(4)
C90 0.059(5) 0.087(6) 0.126(7) -0.014(5) 0.023(5) 0.000(4)
C91 0.060(4) 0.053(5) 0.094(5) 0.004(4) 0.022(4) -0.002(4)
C92 0.131(7) 0.062(5) 0.152(8) -0.024(5) 0.091(7) -0.030(5)
C93 0.138(8) 0.073(6) 0.125(8) -0.012(6) 0.071(6) -0.045(6)
C94 0.073(5) 0.099(7) 0.100(6) 0.029(6) 0.003(5) -0.035(5)
C95 0.058(4) 0.060(5) 0.116(6) 0.012(4) 0.025(4) -0.011(4)
C96 0.045(4) 0.060(5) 0.096(5) 0.000(4) 0.017(4) -0.006(3)
C97 0.060(5) 0.063(5) 0.074(5) 0.003(4) 0.008(4) 0.012(4)
C98 0.081(5) 0.090(6) 0.086(6) 0.020(5) 0.030(5) 0.029(5)
C99 0.095(7) 0.089(6) 0.080(6) 0.015(5) 0.018(5) 0.037(5)
C100 0.100(7) 0.067(6) 0.089(6) 0.008(5) 0.009(5) 0.005(5)
C101 0.105(7) 0.076(6) 0.085(6) -0.021(5) 0.003(5) 0.015(5)
C102 0.095(6) 0.078(5) 0.078(6) -0.001(5) 0.005(5) 0.026(5)
C201 0.196(14) 0.237(17) 0.191(16) -0.122(14) 0.089(12) -0.084(12)
Cl1 0.805(19) 0.144(4) 0.078(3) 0.050(3) 0.129(6) 0.205(8)
Cl2 0.084(2) 0.144(4) 0.148(3) -0.057(3) 0.001(2) -0.008(2)
Cl3 0.089(2) 0.072(2) 0.167(3) 0.0356(19) 0.036(2) -0.0001(16)

loop_
_atom_type_symbol
_atom_type_description
_atom_type_scat_dispersion_real
_atom_type_scat_dispersion_imag
_atom_type_scat_source
C C 0.0181 0.0091 'International Tables Vol C Tables 4.2.6.8 and 6.1.1.4'
H H 0 0 'International Tables Vol C Tables 4.2.6.8 and 6.1.1.4'
O O 0.0492 0.0322 'International Tables Vol C Tables 4.2.6.8 and 6.1.1.4'
Cl Cl 0.3639 0.7018 'International Tables Vol C Tables 4.2.6.8 and 6.1.1.4'

loop_
_geom_angle_atom_site_label_1
_geom_angle_atom_site_label_2
_geom_angle_atom_site_label_3
_geom_angle
C5 C1 C2 104.7(6)
C5 C1 C6 117.6(6)
C2 C1 C6 117.4(6)
C5 C1 C61 98.9(6)
C2 C1 C61 102.8(6)
C6 C1 C61 112.9(6)
C3 C2 C1 107.8(6)
C3 C2 C7 124.3(6)
C1 C2 C7 126.2(6)
C2 C3 C4 108.4(6)
C2 C3 C8 125.8(6)
C4 C3 C8 121.1(6)
C5 C4 C3 109.1(6)
C5 C4 C9 124.1(6)
C3 C4 C9 123.7(6)
C4 C5 C1 107.8(6)
C4 C5 C10 125.8(6)
C1 C5 C10 125.1(6)
C64 C6 C11 112.0(5)
C64 C6 C20 108.7(5)
C11 C6 C20 98.9(6)
C64 C6 C1 115.6(6)
C11 C6 C1 110.5(5)
C20 C6 C1 109.7(6)
C2 C7 C12 106.0(5)
C2 C7 C13 106.3(5)
C12 C7 C13 100.1(5)
C2 C7 C79 115.8(6)
C12 C7 C79 112.8(6)
C13 C7 C79 114.3(5)
C3 C8 C85 115.8(6)
C3 C8 C15 108.7(5)
C85 C8 C15 112.1(5)
C3 C8 C14 106.2(5)
C85 C8 C14 113.1(5)
C15 C8 C14 99.5(5)
C4 C9 C16 108.0(5)
C4 C9 C17 107.5(5)
C16 C9 C17 100.4(5)
C4 C9 C91 114.7(6)
C16 C9 C91 111.9(5)
C17 C9 C91 113.3(5)
C19 C10 C5 106.5(5)
C19 C10 C18 100.6(5)
C5 C10 C18 106.3(5)
C19 C10 C97 115.7(6)
C5 C10 C97 111.7(5)
C18 C10 C97 114.9(5)
C12 C11 C21 119.8(7)
C12 C11 C6 124.5(7)
C21 C11 C6 110.4(6)
C11 C12 C22 118.7(7)
C11 C12 C7 125.3(7)
C22 C12 C7 109.7(6)
C14 C13 C23 119.4(6)
C14 C13 C7 125.2(6)
C23 C13 C7 109.3(6)
C13 C14 C24 120.2(6)
C13 C14 C8 123.4(6)
C24 C14 C8 109.1(6)
C16 C15 C25 119.5(6)
C16 C15 C8 123.9(6)
C25 C15 C8 111.5(6)
C15 C16 C26 118.8(6)
C15 C16 C9 123.8(6)
C26 C16 C9 111.0(6)
C18 C17 C27 120.5(6)
C18 C17 C9 123.4(6)
C27 C17 C9 109.9(6)
C17 C18 C28 118.7(6)
C17 C18 C10 123.9(6)
C28 C18 C10 110.3(6)
C20 C19 C29 118.4(7)
C20 C19 C10 126.3(6)
C29 C19 C10 109.1(6)
C19 C20 C30 120.2(7)
C19 C20 C6 124.2(7)
C30 C20 C6 109.9(7)
C31 C21 C11 121.4(7)
C31 C21 C30 122.1(7)
C11 C21 C30 107.0(7)
C32 C22 C23 120.1(7)
C32 C22 C12 121.4(7)
C23 C22 C12 109.1(6)
C33 C23 C22 120.8(7)
C33 C23 C13 119.9(6)
C22 C23 C13 108.5(6)
C34 C24 C14 120.6(6)
C34 C24 C25 119.0(6)
C14 C24 C25 108.7(6)
C35 C25 C15 121.5(7)
C35 C25 C24 120.2(7)
C15 C25 C24 108.0(6)
C36 C26 C16 122.8(6)
C36 C26 C27 121.0(6)
C16 C26 C27 107.7(6)
C37 C27 C17 121.2(6)
C37 C27 C26 118.6(6)
C17 C27 C26 108.4(6)
C38 C28 C29 119.7(6)
C38 C28 C18 121.0(6)
C29 C28 C18 107.4(6)
C39 C29 C28 120.5(7)
C39 C29 C19 120.4(6)
C28 C29 C19 109.5(6)
C40 C30 C20 123.4(7)
C40 C30 C21 118.3(8)
C20 C30 C21 110.0(7)
C21 C31 C41 120.2(7)
C21 C31 C32 118.5(7)
C41 C31 C32 107.6(7)
C22 C32 C31 119.9(7)
C22 C32 C42 121.2(7)
C31 C32 C42 107.8(7)
C34 C33 C23 119.9(7)
C34 C33 C43 108.1(7)
C23 C33 C43 119.4(7)
C33 C34 C24 119.8(7)
C33 C34 C44 109.4(7)
C24 C34 C44 119.8(6)
C25 C35 C45 119.6(7)
C25 C35 C36 118.5(7)
C45 C35 C36 108.6(6)
C26 C36 C46 120.5(6)
C26 C36 C35 118.7(7)
C46 C36 C35 107.3(6)
C27 C37 C38 119.1(7)
C27 C37 C47 120.6(6)
C38 C37 C47 108.1(6)
C28 C38 C48 121.4(6)
C28 C38 C37 119.4(6)
C48 C38 C37 108.0(6)
C29 C39 C40 119.7(7)
C29 C39 C49 119.2(6)
C40 C39 C49 108.3(7)
C30 C40 C39 117.5(7)
C30 C40 C50 120.5(7)
C39 C40 C50 108.1(7)
C31 C41 C51 109.5(7)
C31 C41 C50 119.1(8)
C51 C41 C50 121.4(7)
C43 C42 C51 121.2(7)
C43 C42 C32 118.8(7)
C51 C42 C32 107.4(7)
C42 C43 C52 118.8(7)
C42 C43 C33 119.8(7)
C52 C43 C33 107.9(7)
C45 C44 C52 120.1(7)
C45 C44 C34 120.8(7)
C52 C44 C34 106.8(7)
C44 C45 C35 120.5(7)
C44 C45 C53 121.2(7)
C35 C45 C53 106.6(6)
C47 C46 C53 118.9(7)
C47 C46 C36 119.5(7)
C53 C46 C36 109.5(6)
C46 C47 C37 119.7(6)
C46 C47 C54 120.5(6)
C37 C47 C54 107.9(6)
C49 C48 C38 119.8(7)
C49 C48 C54 118.2(6)
C38 C48 C54 108.7(6)
C48 C49 C55 123.8(7)
C48 C49 C39 119.2(6)
C55 C49 C39 105.3(6)
C55 C50 C40 108.5(7)
C55 C50 C41 118.4(8)
C40 C50 C41 119.7(7)
C56 C51 C41 119.3(7)
C56 C51 C42 119.3(7)
C41 C51 C42 107.7(7)
C57 C52 C44 121.5(7)
C57 C52 C43 119.2(7)
C44 C52 C43 107.8(6)
C58 C53 C46 121.4(7)
C58 C53 C45 118.9(7)
C46 C53 C45 107.9(7)
C59 C54 C48 121.2(7)
C59 C54 C47 119.6(7)
C48 C54 C47 107.3(6)
C50 C55 C60 121.0(7)
C50 C55 C49 109.8(7)
C60 C55 C49 117.1(7)
C51 C56 C57 119.6(7)
C51 C56 C60 120.7(7)
C57 C56 C60 109.1(7)
C52 C57 C56 121.8(7)
C52 C57 C58 117.4(7)
C56 C57 C58 108.1(6)
C53 C58 C59 120.7(7)
C53 C58 C57 120.9(7)
C59 C58 C57 106.4(7)
C54 C59 C58 119.0(7)
C54 C59 C60 119.7(7)
C58 C59 C60 109.5(6)
C55 C60 C59 120.0(7)
C55 C60 C56 119.0(7)
C59 C60 C56 106.9(7)
C62 C61 C1 125.5(8)
C61 C62 C63 117.2(9)
C61 C62 C69 116.9(8)
C63 C62 C69 125.4(8)
C64 C63 C68 117.6(8)
C64 C63 C62 125.3(8)
C68 C63 C62 116.5(8)
C65 C64 C63 118.0(7)
C65 C64 C6 119.6(7)
C63 C64 C6 122.4(7)
C64 C65 C66 121.5(8)
C67 C66 C65 121.0(8)
C68 C67 C66 118.8(8)
C67 C68 C63 122.9(8)
C74 C69 C70 123.7(10)
C74 C69 C62 118.0(10)
C70 C69 C62 118.3(8)
C71 C70 C69 117.6(10)
C72 C71 C70 131.7(16)
C71 C72 C73 113(2)
C78 C73 C72 133.3(14)
C78 C73 C74 102.6(14)
C72 C73 C74 123.8(11)
C75 C74 C69 122.6(11)
C75 C74 C73 129.0(11)
C69 C74 C73 108.4(11)
C74 C75 C76 115.3(10)
C77 C76 C75 123.7(11)
C78 C77 C76 119.6(11)
C77 C78 C73 129.4(12)
C84 C79 C80 118.3(7)
C84 C79 C7 121.7(7)
C80 C79 C7 120.0(6)
C79 C80 C81 119.0(8)
C82 C81 C80 121.5(8)
C83 C82 C81 117.3(8)
C82 C83 C84 123.3(9)
C79 C84 C83 120.6(8)
C86 C85 C90 115.4(7)
C86 C85 C8 124.3(7)
C90 C85 C8 120.2(7)
C87 C86 C85 124.3(9)
C88 C87 C86 118.8(10)
C87 C88 C89 121.1(10)
C88 C89 C90 118.7(10)
C85 C90 C89 121.6(9)
C92 C91 C96 116.7(7)
C92 C91 C9 123.6(6)
C96 C91 C9 119.6(6)
C93 C92 C91 121.2(8)
C92 C93 C94 119.7(8)
C93 C94 C95 122.2(8)
C96 C95 C94 116.5(8)
C95 C96 C91 123.3(7)
C102 C97 C98 119.3(8)
C102 C97 C10 120.1(7)
C98 C97 C10 120.6(7)
C97 C98 C99 121.6(9)
C100 C99 C98 120.9(9)
C99 C100 C101 120.0(9)
C100 C101 C102 119.7(9)
C97 C102 C101 118.3(9)
Cl1 C201 Cl2 116.6(11)
Cl1 C201 Cl3 110.3(8)
Cl2 C201 Cl3 105.8(10)
Cl13 C301 Cl11 129.8
Cl13 C301 Cl16 107.3
Cl11 C301 Cl16 112.4
Cl14 Cl18 Cl19 63.3(8)

loop_
_geom_bond_atom_site_label_1
_geom_bond_atom_site_label_2
_geom_bond_distance
C1 C5 1.497(9)
C1 C2 1.490(9)
C1 C6 1.576(9)
C1 C61 1.657(12)
C2 C3 1.373(9)
C2 C7 1.515(9)
C3 C4 1.487(9)
C3 C8 1.500(9)
C4 C5 1.363(9)
C4 C9 1.493(9)
C5 C10 1.499(8)
C6 C64 1.551(9)
C6 C11 1.549(10)
C6 C20 1.562(9)
C7 C12 1.538(9)
C7 C13 1.540(9)
C7 C79 1.537(9)
C8 C85 1.524(9)
C8 C15 1.529(9)
C8 C14 1.570(9)
C9 C16 1.522(9)
C9 C17 1.529(9)
C9 C91 1.564(9)
C10 C19 1.499(9)
C10 C18 1.544(9)
C10 C97 1.569(10)
C11 C12 1.376(9)
C11 C21 1.443(10)
C12 C22 1.434(10)
C13 C14 1.352(9)
C13 C23 1.447(9)
C14 C24 1.438(9)
C15 C16 1.391(9)
C15 C25 1.418(9)
C16 C26 1.422(9)
C17 C18 1.375(9)
C17 C27 1.427(9)
C18 C28 1.445(9)
C19 C20 1.364(9)
C19 C29 1.475(9)
C20 C30 1.406(10)
C21 C31 1.369(10)
C21 C30 1.460(9)
C22 C32 1.374(9)
C22 C23 1.432(9)
C23 C33 1.412(9)
C24 C34 1.395(9)
C24 C25 1.467(9)
C25 C35 1.402(9)
C26 C36 1.370(9)
C26 C27 1.461(9)
C27 C37 1.379(8)
C28 C38 1.386(9)
C28 C29 1.418(9)
C29 C39 1.397(9)
C30 C40 1.389(10)
C31 C41 1.419(10)
C31 C32 1.444(9)
C32 C42 1.453(10)
C33 C34 1.390(9)
C33 C43 1.442(9)
C34 C44 1.454(9)
C35 C45 1.442(9)
C35 C36 1.447(9)
C36 C46 1.431(9)
C37 C38 1.442(9)
C37 C47 1.455(9)
C38 C48 1.437(9)
C39 C40 1.441(9)
C39 C49 1.486(9)
C40 C50 1.438(10)
C41 C51 1.428(10)
C41 C50 1.443(10)
C42 C43 1.425(10)
C42 C51 1.443(10)
C43 C52 1.441(10)
C44 C45 1.373(9)
C44 C52 1.431(9)
C45 C53 1.471(9)
C46 C47 1.402(9)
C46 C53 1.414(9)
C47 C54 1.452(9)
C48 C49 1.375(9)
C48 C54 1.452(9)
C49 C55 1.453(9)
C50 C55 1.424(10)
C51 C56 1.404(10)
C52 C57 1.410(9)
C53 C58 1.378(9)
C54 C59 1.394(9)
C55 C60 1.426(10)
C56 C57 1.431(10)
C56 C60 1.455(10)
C57 C58 1.493(10)
C58 C59 1.441(9)
C59 C60 1.465(10)
C61 C62 1.360(11)
C62 C63 1.466(11)
C62 C69 1.511(12)
C63 C64 1.386(10)
C63 C68 1.452(11)
C64 C65 1.339(9)
C65 C66 1.412(10)
C66 C67 1.338(10)
C67 C68 1.291(10)
C69 C74 1.442(12)
C69 C70 1.433(12)
C70 C71 1.409(14)
C71 C72 1.159(16)
C72 C73 1.54(3)
C73 C78 1.541(18)
C73 C74 1.572(18)
C74 C75 1.341(12)
C75 C76 1.416(13)
C76 C77 1.371(13)
C77 C78 1.275(13)
C79 C84 1.340(9)
C79 C80 1.391(10)
C80 C81 1.411(10)
C81 C82 1.363(10)
C82 C83 1.323(11)
C83 C84 1.390(11)
C85 C86 1.369(10)
C85 C90 1.383(10)
C86 C87 1.358(11)
C87 C88 1.343(14)
C88 C89 1.366(13)
C89 C90 1.398(11)
C91 C92 1.379(10)
C91 C96 1.396(9)
C92 C93 1.359(10)
C93 C94 1.352(11)
C94 C95 1.389(11)
C95 C96 1.363(9)
C97 C102 1.331(10)
C97 C98 1.341(10)
C98 C99 1.373(9)
C99 C100 1.273(10)
C100 C101 1.371(11)
C101 C102 1.415(10)
C201 Cl1 1.546(19)
C201 Cl2 1.735(13)
C201 Cl3 1.807(17)
C301 Cl13 1.5279
C301 Cl11 1.5436
C301 Cl16 2.0141
Cl14 Cl18 2.45(3)
Cl18 Cl19 2.47(2)
